data_2021169
loop_
_publ_author_name
'\.Zes\/lawska, Ewa'
'Nitek, Wojciech'
'Marona, Henryk'
'Waszkielewicz, Anna M.'

_publ_section_title
;
 Supramolecular architectures of succinates of 1-hydroxypropan-2-aminium
 derivatives
;
_journal_coeditor_code SK3695
_journal_issue 7
_journal_name_full 'Acta Crystallographica Section C'
_journal_page_first
;
;
_journal_paper_doi 10.1107/S2053229618008574
_journal_volume 74
_journal_year 2018
_chemical_formula_iupac '2C13 H22 N O2 +, C4 H4 O4 2-'
_chemical_formula_moiety '2(C13 H22 N O2 +), C4 H4 O4 2-'
_chemical_formula_sum 'C30 H48 N2 O8'
_chemical_formula_weight 564.7
_chemical_name_systematic
'Bis{(<i>S</i>)-(+)-<i>N</i>-[2-(2,6-dimethylphenoxy)ethyl]-1-hydroxypropan-2-aminium} succinate'
_space_group_IT_number 4
_symmetry_cell_setting monoclinic
_symmetry_space_group_name_Hall 'P 2yb'
_symmetry_space_group_name_H-M 'P 1 21 1'
_atom_sites_solution_hydrogens mixed
_audit_creation_method 'WinGX routine CIF_UPDATE'
_cell_angle_alpha 90
_cell_angle_beta 93.0820(10)
_cell_angle_gamma 90
_cell_formula_units_Z 4
_cell_length_a 11.19420(10)
_cell_length_b 8.61420(10)
_cell_length_c 31.6661(2)
_cell_measurement_reflns_used 29916
_cell_measurement_temperature 130(2)
_cell_measurement_theta_max 71.413
_cell_measurement_theta_min 3.951
_cell_volume 3049.12(5)
_computing_cell_refinement
;
CrysAlis PRO (Rigaku OD, 2015)
;
_computing_data_collection
;
CrysAlis PRO (Rigaku OD, 2015)
;
_computing_data_reduction
;
CrysAlis PRO (Rigaku OD, 2015)
;
_computing_molecular_graphics
;
ORTEP-3 (Farrugia, 2012) and Mercury (Macrae <i>et al.</i>,
2008)
;
_computing_publication_material
;
publCIF (Westrip, 2010)
;
_computing_structure_refinement
;
SHELXL97 (Sheldrick, 2008) and SHELXL2014 (Sheldrick, 2015)
;
_diffrn_ambient_temperature 130(2)
_diffrn_detector_area_resol_mean 10.3756
_diffrn_measured_fraction_theta_full 0.999
_diffrn_measured_fraction_theta_max 0.994
_diffrn_measurement_device 'four-circle diffractometer'
_diffrn_measurement_device_type 'Oxford Diffraction SuperNova source diffractometer with an Atlas detector'
_diffrn_measurement_method '\w scans'
_diffrn_radiation_monochromator mirror
_diffrn_radiation_type CuK\a
_diffrn_radiation_wavelength 1.54184
_diffrn_reflns_av_R_equivalents 0.0345
_diffrn_reflns_limit_h_max 13
_diffrn_reflns_limit_h_min -13
_diffrn_reflns_limit_k_max 10
_diffrn_reflns_limit_k_min -10
_diffrn_reflns_limit_l_max 38
_diffrn_reflns_limit_l_min -38
_diffrn_reflns_number 41881
_diffrn_reflns_theta_full 67.684
_diffrn_reflns_theta_max 71.475
_diffrn_reflns_theta_min 3.955
_exptl_absorpt_coefficient_mu 0.722
_exptl_absorpt_correction_T_max 1
_exptl_absorpt_correction_T_min 0.71015
_exptl_absorpt_correction_type multi-scan
_exptl_absorpt_process_details
;
(CrysAlis PRO; Rigaku OD, 2015)
;
_exptl_crystal_colour colourless
_exptl_crystal_density_diffrn 1.23
_exptl_crystal_description block
_exptl_crystal_F_000 1224
_exptl_crystal_size_max 0.657
_exptl_crystal_size_mid 0.477
_exptl_crystal_size_min 0.365
_refine_diff_density_max 0.252
_refine_diff_density_min -0.311
_refine_ls_abs_structure_details
;
Flack <i>x</i> determined using 5231 quotients [(I+)-(I-)]/[(I+)+(I-)]
(Parsons & Flack (2004)
;
_refine_ls_abs_structure_Flack 0.01(3)
_refine_ls_extinction_coef 0.00376(18)
_refine_ls_extinction_expression Fc^*^=kFc[1+0.001xFc^2^\l^3^/sin(2\q)]^-1/4^
_refine_ls_extinction_method
;
SHELXL2014 (Sheldrick, 2015)
;
_refine_ls_goodness_of_fit_ref 1.026
_refine_ls_hydrogen_treatment mixed
_refine_ls_matrix_type full
_refine_ls_number_parameters 782
_refine_ls_number_reflns 11732
_refine_ls_number_restraints 1
_refine_ls_restrained_S_all 1.026
_refine_ls_R_factor_all 0.0323
_refine_ls_R_factor_gt 0.0317
_refine_ls_shift/su_max 0.001
_refine_ls_shift/su_mean 0
_refine_ls_structure_factor_coef Fsqd
_refine_ls_weighting_details 'w=1/[\s^2^(Fo^2^)+(0.0443P)^2^+0.6161P] where P=(Fo^2^+2Fc^2^)/3'
_refine_ls_weighting_scheme calc
_refine_ls_wR_factor_gt 0.0818
_refine_ls_wR_factor_ref 0.0826
_reflns_number_gt 11518
_reflns_number_total 11732
_reflns_threshold_expression 'I > 2\s(I)'
_cod_data_source_file sk3695sup1.cif
_cod_data_source_block 2
_cod_original_sg_symbol_H-M 'P 21'
_cod_database_code 2021169
_shelx_estimated_absorpt_t_min 0.648
_shelx_estimated_absorpt_t_max 0.778
_shelxl_version_number .2013

loop_
_symmetry_equiv_pos_as_xyz
'x, y, z'
'-x, y+1/2, -z'

loop_
_atom_site_type_symbol
_atom_site_label
_atom_site_fract_x
_atom_site_fract_y
_atom_site_fract_z
_atom_site_U_iso_or_equiv
_atom_site_adp_type
_atom_site_calc_flag
_atom_site_occupancy
C C7A 0.9200(3) 0.8144(3) 0.54492(11) 0.0595(9) Uani d 1
C C8A 1.0280(3) 0.7489(4) 0.5639(2) 0.100(2) Uani d 1
H H8A 1.0987 0.75 0.5486 0.12 Uiso calc 1
C C9A 1.0314(3) 0.6850(4) 0.6036(2) 0.102(2) Uani d 1
H H9A 1.1032 0.6388 0.615 0.122 Uiso calc 1
C C10A 0.9347(3) 0.6871(4) 0.62622(12) 0.0715(11) Uani d 1
H H10A 0.939 0.6434 0.6538 0.086 Uiso calc 1
C C11A 0.8282(2) 0.7513(3) 0.61063(7) 0.0394(5) Uani d 1
C C6A 0.82172(18) 0.8125(2) 0.56990(7) 0.0291(4) Uani d 1
C C13A 0.9091(5) 0.8810(5) 0.50083(13) 0.112(2) Uani d 1
H H13A 0.828 0.863 0.4886 0.168 Uiso calc 1
H H13B 0.9671 0.8304 0.4833 0.168 Uiso calc 1
H H13C 0.925 0.9928 0.502 0.168 Uiso calc 1
C C14A 0.7219(4) 0.7551(4) 0.63697(10) 0.0738(11) Uani d 1
H H14A 0.7395 0.6973 0.6632 0.111 Uiso calc 1
H H14B 0.6534 0.7074 0.6213 0.111 Uiso calc 1
H H14C 0.7027 0.863 0.6437 0.111 Uiso calc 1
O O2A 0.71039(14) 0.86282(17) 0.55440(5) 0.0340(3) Uani d 1
C C5A 0.6945(2) 1.0274(3) 0.55236(8) 0.0376(5) Uani d 1
H H5AA 0.7194 1.0671 0.5248 0.045 Uiso calc 1
H H5AB 0.7442 1.0783 0.5752 0.045 Uiso calc 1
C C4A 0.5644(2) 1.0631(2) 0.55736(6) 0.0319(4) Uani d 1
H H4AA 0.5421 1.0321 0.586 0.038 Uiso calc 1
H H4AB 0.5509 1.1762 0.5543 0.038 Uiso calc 1
N N1A 0.48699(16) 0.97807(19) 0.52483(5) 0.0230(3) Uani d 1
H HNAA 0.528(2) 0.975(3) 0.5016(9) 0.033(6) Uiso d 1
H HNAB 0.476(2) 0.879(3) 0.5342(8) 0.035(7) Uiso d 1
C C2A 0.36763(18) 1.0517(2) 0.51369(6) 0.0251(4) Uani d 1
H H2A 0.3809 1.1619 0.5052 0.03 Uiso calc 1
C C3A 0.3092(2) 0.9648(2) 0.47613(6) 0.0305(4) Uani d 1
H H3AA 0.3634 0.9644 0.4528 0.046 Uiso calc 1
H H3AB 0.2343 1.0164 0.467 0.046 Uiso calc 1
H H3AC 0.2925 0.8578 0.4844 0.046 Uiso calc 1
C C1A 0.2862(2) 1.0500(2) 0.55067(6) 0.0301(4) Uani d 1
H H1AB 0.2052 1.0836 0.5404 0.036 Uiso calc 1
H H1AA 0.2798 0.942 0.561 0.036 Uiso calc 1
O O1A 0.32466(16) 1.14563(18) 0.58506(5) 0.0342(4) Uani d 1
H H1A 0.339(3) 1.232(4) 0.5765(9) 0.049(8) Uiso d 1
C C11C -0.3435(2) 0.2947(3) 0.88673(7) 0.0392(5) Uani d 1
C C10C -0.4508(3) 0.2537(3) 0.86679(9) 0.0549(8) Uani d 1
H H10C -0.4539 0.2304 0.8374 0.066 Uiso calc 1
C C9C -0.5525(3) 0.2457(3) 0.88809(12) 0.0618(9) Uani d 1
H H9C -0.6263 0.2203 0.8735 0.074 Uiso calc 1
C C8C -0.5487(2) 0.2745(3) 0.93085(11) 0.0541(8) Uani d 1
H H8C -0.6201 0.2668 0.9456 0.065 Uiso calc 1
C C7C -0.4414(2) 0.3151(3) 0.95310(7) 0.0351(5) Uani d 1
C C6C -0.33998(17) 0.3257(2) 0.92980(6) 0.0253(4) Uani d 1
C C14C -0.2322(4) 0.3059(5) 0.86253(11) 0.0841(13) Uani d 1
H H14G -0.2489 0.268 0.8336 0.126 Uiso calc 1
H H14H -0.1689 0.2426 0.8765 0.126 Uiso calc 1
H H14I -0.206 0.4143 0.8617 0.126 Uiso calc 1
C C13C -0.4362(3) 0.3457(4) 0.99986(9) 0.0616(8) Uani d 1
H H13G -0.3573 0.316 1.0122 0.092 Uiso calc 1
H H13I -0.498 0.2846 1.013 0.092 Uiso calc 1
H H13H -0.4498 0.4564 1.0049 0.092 Uiso calc 1
O O2C -0.23044(13) 0.36298(17) 0.94983(6) 0.0379(4) Uani d 1
C C5C -0.2130(2) 0.5256(3) 0.95782(9) 0.0406(6) Uani d 1
H H5CA -0.2252 0.5484 0.9879 0.049 Uiso calc 1
H H5CB -0.2718 0.5866 0.9403 0.049 Uiso calc 1
C C4C -0.08781(19) 0.5706(2) 0.94740(7) 0.0324(5) Uani d 1
H H4CA -0.0764 0.5485 0.9172 0.039 Uiso calc 1
H H4CB -0.0767 0.6835 0.952 0.039 Uiso calc 1
N N1C 0.00370(14) 0.48364(19) 0.97418(5) 0.0205(3) Uani d 1
H HNCA -0.022(2) 0.475(3) 0.9995(9) 0.033(6) Uiso d 1
H HNCB 0.008(2) 0.384(3) 0.9640(8) 0.028(6) Uiso d 1
C C2C 0.12515(16) 0.5586(2) 0.97819(5) 0.0213(4) Uani d 1
H H2C 0.115 0.6687 0.9873 0.026 Uiso calc 1
C C3C 0.20023(18) 0.4743(3) 1.01226(6) 0.0286(4) Uani d 1
H H3CA 0.1587 0.4755 1.0387 0.043 Uiso calc 1
H H3CB 0.2778 0.5263 1.0166 0.043 Uiso calc 1
H H3CC 0.2127 0.3666 1.0035 0.043 Uiso calc 1
C C1C 0.18703(19) 0.5583(2) 0.93664(6) 0.0270(4) Uani d 1
H H1CA 0.2713 0.5905 0.9422 0.032 Uiso calc 1
H H1CB 0.1876 0.4508 0.9256 0.032 Uiso calc 1
O O1C 0.13394(16) 0.65608(18) 0.90521(4) 0.0363(4) Uani d 1
H H1C 0.126(3) 0.748(4) 0.9146(10) 0.056(9) Uiso d 1
C C11B 0.66846(18) 0.7438(2) 0.80666(6) 0.0286(4) Uani d 1
C C10B 0.77109(19) 0.7910(3) 0.83008(7) 0.0336(5) Uani d 1
H H10B 0.8469 0.7799 0.8183 0.04 Uiso calc 1
C C9B 0.7646(2) 0.8532(3) 0.86994(7) 0.0364(5) Uani d 1
H H9B 0.8355 0.8839 0.8856 0.044 Uiso calc 1
C C8B 0.6531(2) 0.8710(3) 0.88726(7) 0.0351(5) Uani d 1
H H8B 0.6486 0.9158 0.9145 0.042 Uiso calc 1
C C7B 0.54924(18) 0.8242(3) 0.86518(6) 0.0278(4) Uani d 1
C C6B 0.55925(17) 0.7601(2) 0.82506(6) 0.0227(4) Uani d 1
C C14B 0.6765(2) 0.6806(3) 0.76234(7) 0.0413(6) Uani d 1
H H14F 0.7496 0.7192 0.7502 0.062 Uiso calc 1
H H14D 0.6066 0.7146 0.7448 0.062 Uiso calc 1
H H14E 0.6785 0.5669 0.7633 0.062 Uiso calc 1
C C13B 0.4283(2) 0.8422(3) 0.88308(7) 0.0419(6) Uani d 1
H H13D 0.3739 0.8938 0.8623 0.063 Uiso calc 1
H H13F 0.4358 0.9049 0.9089 0.063 Uiso calc 1
H H13E 0.3965 0.7396 0.8897 0.063 Uiso calc 1
O O2B 0.45301(12) 0.72012(15) 0.80292(4) 0.0245(3) Uani d 1
C C5B 0.43633(18) 0.5562(2) 0.79661(7) 0.0302(4) Uani d 1
H H5BA 0.4938 0.498 0.8155 0.036 Uiso calc 1
H H5BB 0.4512 0.5288 0.767 0.036 Uiso calc 1
C C4B 0.31046(19) 0.5131(2) 0.80615(6) 0.0283(4) Uani d 1
H H4BA 0.2996 0.3996 0.8029 0.034 Uiso calc 1
H H4BB 0.296 0.5407 0.8358 0.034 Uiso calc 1
N N1B 0.22235(14) 0.59582(19) 0.77706(5) 0.0201(3) Uani d 1
H HNBA 0.215(2) 0.690(3) 0.7856(7) 0.022(6) Uiso d 1
H HNBB 0.252(2) 0.601(3) 0.7514(8) 0.033(6) Uiso d 1
C C2B 0.10288(17) 0.5158(2) 0.77166(6) 0.0230(4) Uani d 1
H H2B 0.1167 0.4094 0.7603 0.028 Uiso calc 1
C C3B 0.0455(2) 0.4985(3) 0.81370(7) 0.0323(5) Uani d 1
H H3BA 0.0917 0.4245 0.8315 0.048 Uiso calc 1
H H3BB -0.0366 0.4603 0.8088 0.048 Uiso calc 1
H H3BC 0.0442 0.5995 0.8279 0.048 Uiso calc 1
C C1B 0.02446(18) 0.6038(2) 0.73907(6) 0.0282(4) Uani d 1
H H1BA 0.0721 0.6268 0.7144 0.034 Uiso calc 1
H H1BB -0.0427 0.5359 0.7292 0.034 Uiso calc 1
O O1B -0.02285(13) 0.74455(17) 0.75395(5) 0.0322(3) Uani d 1
H H1B 0.040(3) 0.801(4) 0.7615(9) 0.045(8) Uiso d 1
C C7D -0.1050(2) 0.2743(3) 0.63981(7) 0.0323(5) Uani d 1
C C8D -0.2228(2) 0.3280(3) 0.63573(8) 0.0419(5) Uani d 1
H H8D -0.2531 0.3679 0.6093 0.05 Uiso calc 1
C C9D -0.2958(2) 0.3242(3) 0.66935(9) 0.0442(6) Uani d 1
H H9D -0.3753 0.3624 0.666 0.053 Uiso calc 1
C C10D -0.25384(19) 0.2653(3) 0.70777(8) 0.0357(5) Uani d 1
H H10D -0.3052 0.262 0.7307 0.043 Uiso calc 1
C C11D -0.13659(18) 0.2103(2) 0.71338(6) 0.0266(4) Uani d 1
C C6D -0.06412(16) 0.2178(2) 0.67915(6) 0.0234(4) Uani d 1
C C13D -0.0258(2) 0.2755(3) 0.60306(7) 0.0433(6) Uani d 1
H H13L 0.053 0.3169 0.6122 0.065 Uiso calc 1
H H13J -0.0617 0.3411 0.5805 0.065 Uiso calc 1
H H13K -0.0169 0.1695 0.5925 0.065 Uiso calc 1
C C14D -0.0915(2) 0.1453(3) 0.75534(7) 0.0371(5) Uani d 1
H H14J -0.1396 0.1866 0.7777 0.056 Uiso calc 1
H H14K -0.0076 0.1752 0.7609 0.056 Uiso calc 1
H H14L -0.0979 0.0319 0.7547 0.056 Uiso calc 1
O O2D 0.05564(12) 0.17399(16) 0.68428(4) 0.0259(3) Uani d 1
C C5D 0.07522(17) 0.0121(2) 0.67708(6) 0.0236(4) Uani d 1
H H5DA 0.0336 -0.0204 0.6502 0.028 Uiso calc 1
H H5DB 0.0437 -0.05 0.7003 0.028 Uiso calc 1
C C4D 0.20847(16) -0.0131(2) 0.67517(5) 0.0213(4) Uani d 1
H H4DA 0.225 -0.1256 0.6726 0.026 Uiso calc 1
H H4DB 0.2374 0.0394 0.6499 0.026 Uiso calc 1
N N1D 0.27392(14) 0.04913(18) 0.71391(5) 0.0188(3) Uani d 1
H HNDA 0.2769(19) 0.154(3) 0.7135(7) 0.022(5) Uiso d 1
H HNDB 0.232(2) 0.021(3) 0.7363(8) 0.032(6) Uiso d 1
C C2D 0.40028(16) -0.0109(2) 0.72088(6) 0.0212(4) Uani d 1
H H2D 0.3956 -0.125 0.7264 0.025 Uiso calc 1
C C3D 0.47140(18) 0.0119(3) 0.68171(6) 0.0286(4) Uani d 1
H H3DA 0.4378 -0.0538 0.6588 0.043 Uiso calc 1
H H3DB 0.5551 -0.0169 0.6882 0.043 Uiso calc 1
H H3DC 0.4671 0.121 0.673 0.043 Uiso calc 1
C C1D 0.45896(17) 0.0652(2) 0.76007(6) 0.0246(4) Uani d 1
H H1DA 0.4027 0.0601 0.7831 0.03 Uiso calc 1
H H1DB 0.5309 0.0044 0.7692 0.03 Uiso calc 1
O O1D 0.49323(13) 0.22227(17) 0.75458(5) 0.0288(3) Uani d 1
H H1D 0.434(3) 0.270(4) 0.7431(9) 0.047(8) Uiso d 1
C C18A 0.31655(16) 0.4877(2) 0.68456(6) 0.0195(4) Uani d 1
C C17A 0.34059(17) 0.4555(2) 0.63856(6) 0.0209(4) Uani d 1
H H17A 0.4053 0.3774 0.6377 0.025 Uiso calc 1
H H17C 0.2677 0.4094 0.6246 0.025 Uiso calc 1
C C16A 0.37597(18) 0.5966(2) 0.61327(6) 0.0235(4) Uani d 1
H H16A 0.4491 0.6423 0.6272 0.028 Uiso calc 1
H H16C 0.3115 0.675 0.6144 0.028 Uiso calc 1
C C15A 0.39947(17) 0.5663(2) 0.56709(6) 0.0220(4) Uani d 1
O O5A 0.30091(14) 0.62495(16) 0.69615(4) 0.0285(3) Uani d 1
O O6A 0.31098(13) 0.37225(15) 0.70913(4) 0.0248(3) Uani d 1
O O4A 0.39977(15) 0.42871(17) 0.55335(4) 0.0311(3) Uani d 1
O O3A 0.41862(15) 0.68168(16) 0.54416(4) 0.0312(3) Uani d 1
C C15B 0.16531(16) 0.0257(2) 0.81162(5) 0.0188(4) Uani d 1
C C16B 0.10704(18) -0.0169(2) 0.85246(6) 0.0248(4) Uani d 1
H H16B 0.0234 -0.0491 0.8454 0.03 Uiso calc 1
H H16D 0.1498 -0.1072 0.8653 0.03 Uiso calc 1
C C17B 0.1063(3) 0.1105(3) 0.88441(7) 0.0382(5) Uani d 1
H H17D 0.0483 0.1898 0.8737 0.046 Uiso calc 1
H H17B 0.1863 0.1597 0.8856 0.046 Uiso calc 1
C C18B 0.07669(16) 0.0718(2) 0.92932(6) 0.0208(4) Uani d 1
O O3B 0.16692(12) -0.08169(15) 0.78318(4) 0.0219(3) Uani d 1
O O4B 0.20795(13) 0.15582(16) 0.80708(4) 0.0273(3) Uani d 1
O O5B 0.05817(14) 0.18357(16) 0.95348(4) 0.0299(3) Uani d 1
O O6B 0.07312(14) -0.06762(16) 0.94121(4) 0.0285(3) Uani d 1

loop_
_atom_site_aniso_label
_atom_site_aniso_U_11
_atom_site_aniso_U_22
_atom_site_aniso_U_33
_atom_site_aniso_U_12
_atom_site_aniso_U_13
_atom_site_aniso_U_23
C7A 0.0602(17) 0.0350(13) 0.087(2) -0.0189(13) 0.0426(16) -0.0243(14)
C8A 0.0344(16) 0.0414(18) 0.230(6) -0.0157(14) 0.058(3) -0.061(3)
C9A 0.0391(18) 0.0353(18) 0.227(6) 0.0012(14) -0.037(3) -0.030(3)
C10A 0.071(2) 0.0418(16) 0.095(2) 0.0148(15) -0.056(2) -0.0167(16)
C11A 0.0479(14) 0.0335(12) 0.0352(12) 0.0083(10) -0.0124(10) -0.0056(9)
C6A 0.0272(10) 0.0246(10) 0.0356(11) -0.0039(8) 0.0015(8) -0.0088(8)
C13A 0.187(5) 0.070(2) 0.090(3) -0.033(3) 0.103(3) -0.013(2)
C14A 0.109(3) 0.073(2) 0.0421(15) 0.028(2) 0.0317(17) 0.0163(15)
O2A 0.0375(8) 0.0231(7) 0.0397(8) -0.0060(6) -0.0126(6) 0.0034(6)
C5A 0.0436(12) 0.0226(11) 0.0452(12) -0.0061(9) -0.0107(10) 0.0020(9)
C4A 0.0481(12) 0.0203(9) 0.0262(9) -0.0031(9) -0.0066(9) -0.0029(8)
N1A 0.0358(9) 0.0159(7) 0.0173(7) -0.0031(7) 0.0015(7) 0.0013(6)
C2A 0.0369(10) 0.0154(8) 0.0227(9) -0.0003(8) -0.0001(8) -0.0002(7)
C3A 0.0397(11) 0.0252(10) 0.0260(10) 0.0022(9) -0.0032(8) -0.0034(8)
C1A 0.0425(11) 0.0186(9) 0.0300(10) -0.0045(9) 0.0081(9) -0.0030(8)
O1A 0.0608(10) 0.0196(7) 0.0233(7) -0.0070(7) 0.0114(7) -0.0027(6)
C11C 0.0602(15) 0.0293(11) 0.0286(11) -0.0079(10) 0.0070(10) -0.0031(9)
C10C 0.083(2) 0.0401(14) 0.0388(13) -0.0081(14) -0.0271(14) -0.0020(11)
C9C 0.0551(18) 0.0400(15) 0.085(2) -0.0046(13) -0.0410(17) 0.0020(15)
C8C 0.0236(11) 0.0420(14) 0.097(2) 0.0013(10) 0.0087(13) 0.0055(15)
C7C 0.0359(12) 0.0305(11) 0.0395(12) 0.0048(9) 0.0090(9) 0.0015(9)
C6C 0.0245(9) 0.0229(9) 0.0280(10) 0.0010(8) -0.0032(7) 0.0001(8)
C14C 0.118(3) 0.074(2) 0.066(2) -0.029(2) 0.063(2) -0.0248(18)
C13C 0.093(2) 0.0551(18) 0.0400(14) 0.0044(16) 0.0327(15) -0.0005(13)
O2C 0.0262(7) 0.0242(8) 0.0616(10) 0.0028(6) -0.0135(7) -0.0079(7)
C5C 0.0312(11) 0.0249(11) 0.0640(15) 0.0041(9) -0.0113(10) -0.0091(10)
C4C 0.0352(11) 0.0209(10) 0.0392(11) 0.0028(9) -0.0146(9) 0.0016(8)
N1C 0.0256(8) 0.0170(7) 0.0188(8) 0.0019(6) 0.0004(6) -0.0021(6)
C2C 0.0269(9) 0.0178(8) 0.0192(8) -0.0003(7) 0.0005(7) -0.0002(7)
C3C 0.0277(10) 0.0307(10) 0.0268(9) -0.0012(8) -0.0032(8) 0.0057(8)
C1C 0.0368(10) 0.0195(9) 0.0254(9) 0.0004(8) 0.0075(8) 0.0017(7)
O1C 0.0681(11) 0.0208(7) 0.0205(7) 0.0052(7) 0.0065(7) 0.0021(6)
C11B 0.0292(10) 0.0277(10) 0.0285(10) 0.0004(8) -0.0010(8) -0.0026(8)
C10B 0.0254(10) 0.0362(12) 0.0389(11) 0.0003(9) -0.0003(9) -0.0048(9)
C9B 0.0301(11) 0.0441(13) 0.0339(11) -0.0073(10) -0.0088(9) -0.0030(10)
C8B 0.0370(11) 0.0439(13) 0.0240(10) -0.0064(10) -0.0023(8) -0.0061(9)
C7B 0.0313(10) 0.0293(10) 0.0227(9) -0.0044(9) 0.0003(8) 0.0008(8)
C6B 0.0254(9) 0.0178(8) 0.0243(9) -0.0019(7) -0.0053(7) 0.0008(7)
C14B 0.0355(12) 0.0541(15) 0.0346(11) 0.0005(11) 0.0054(9) -0.0154(11)
C13B 0.0378(12) 0.0583(16) 0.0303(11) -0.0106(11) 0.0077(9) -0.0120(11)
O2B 0.0253(7) 0.0181(6) 0.0292(7) -0.0003(5) -0.0076(5) -0.0028(5)
C5B 0.0298(10) 0.0189(9) 0.0409(11) 0.0006(8) -0.0089(9) -0.0055(8)
C4B 0.0359(11) 0.0186(9) 0.0293(10) -0.0035(8) -0.0079(8) 0.0029(8)
N1B 0.0260(8) 0.0167(8) 0.0179(7) -0.0030(6) 0.0030(6) -0.0010(6)
C2B 0.0256(9) 0.0173(9) 0.0266(9) -0.0053(7) 0.0050(7) -0.0037(7)
C3B 0.0370(11) 0.0274(10) 0.0336(11) -0.0025(9) 0.0130(9) 0.0056(9)
C1B 0.0251(9) 0.0312(10) 0.0282(9) -0.0044(8) 0.0000(8) -0.0030(8)
O1B 0.0267(7) 0.0245(7) 0.0451(9) -0.0015(6) 0.0001(6) 0.0026(6)
C7D 0.0360(11) 0.0280(10) 0.0323(11) -0.0022(9) -0.0036(9) 0.0012(8)
C8D 0.0406(13) 0.0422(13) 0.0409(12) 0.0028(11) -0.0153(10) 0.0042(10)
C9D 0.0241(11) 0.0416(13) 0.0658(16) 0.0014(10) -0.0083(10) -0.0034(12)
C10D 0.0268(10) 0.0311(11) 0.0499(13) -0.0017(9) 0.0082(9) -0.0038(10)
C11D 0.0285(10) 0.0201(9) 0.0313(10) -0.0013(8) 0.0022(8) -0.0038(8)
C6D 0.0200(8) 0.0190(9) 0.0308(10) -0.0028(7) -0.0022(7) -0.0033(7)
C13D 0.0550(15) 0.0443(14) 0.0308(11) -0.0005(12) 0.0036(10) 0.0065(10)
C14D 0.0481(13) 0.0366(12) 0.0272(10) 0.0057(10) 0.0082(9) -0.0008(9)
O2D 0.0211(6) 0.0207(7) 0.0356(7) -0.0003(5) -0.0008(5) -0.0058(6)
C5D 0.0268(9) 0.0174(9) 0.0266(9) -0.0010(7) 0.0007(7) -0.0014(7)
C4D 0.0265(9) 0.0194(8) 0.0183(8) 0.0009(7) 0.0021(7) -0.0016(7)
N1D 0.0226(8) 0.0159(7) 0.0181(7) -0.0003(6) 0.0042(6) 0.0010(6)
C2D 0.0227(9) 0.0164(8) 0.0248(9) 0.0024(7) 0.0036(7) 0.0011(7)
C3D 0.0269(9) 0.0318(11) 0.0279(10) 0.0018(8) 0.0081(8) -0.0041(8)
C1D 0.0252(9) 0.0226(9) 0.0259(9) 0.0006(8) 0.0008(7) 0.0001(7)
O1D 0.0269(7) 0.0223(7) 0.0369(8) -0.0026(6) -0.0014(6) -0.0033(6)
C18A 0.0221(8) 0.0170(8) 0.0193(8) -0.0009(7) 0.0017(7) -0.0001(7)
C17A 0.0284(9) 0.0150(8) 0.0193(8) 0.0004(7) 0.0020(7) -0.0014(7)
C16A 0.0305(10) 0.0178(9) 0.0226(9) -0.0028(7) 0.0054(7) -0.0021(7)
C15A 0.0264(9) 0.0178(9) 0.0219(9) -0.0016(7) 0.0036(7) -0.0003(7)
O5A 0.0469(9) 0.0168(7) 0.0229(6) 0.0017(6) 0.0120(6) -0.0006(5)
O6A 0.0366(7) 0.0170(6) 0.0207(6) -0.0014(5) 0.0021(5) 0.0017(5)
O4A 0.0545(9) 0.0188(6) 0.0213(6) -0.0032(6) 0.0120(6) -0.0019(5)
O3A 0.0523(9) 0.0178(7) 0.0243(7) -0.0047(6) 0.0093(6) 0.0023(5)
C15B 0.0203(8) 0.0183(9) 0.0178(8) 0.0006(7) 0.0012(6) 0.0015(7)
C16B 0.0323(10) 0.0213(9) 0.0213(9) -0.0064(8) 0.0062(8) -0.0013(7)
C17B 0.0699(16) 0.0209(10) 0.0255(10) -0.0088(10) 0.0185(10) -0.0013(8)
C18B 0.0243(9) 0.0182(9) 0.0203(8) 0.0006(7) 0.0038(7) -0.0009(7)
O3B 0.0284(7) 0.0185(6) 0.0190(6) -0.0023(5) 0.0042(5) -0.0013(5)
O4B 0.0387(8) 0.0184(6) 0.0257(6) -0.0065(6) 0.0102(6) -0.0002(5)
O5B 0.0467(9) 0.0194(7) 0.0243(7) 0.0047(6) 0.0100(6) -0.0034(5)
O6B 0.0469(8) 0.0186(6) 0.0209(6) 0.0019(6) 0.0101(6) 0.0012(5)

loop_
_atom_type_symbol
_atom_type_description
_atom_type_scat_dispersion_real
_atom_type_scat_dispersion_imag
_atom_type_scat_source
C C 0.0181 0.0091 'International Tables Vol C Tables 4.2.6.8 and 6.1.1.4'
H H 0 0 'International Tables Vol C Tables 4.2.6.8 and 6.1.1.4'
N N 0.0311 0.018 'International Tables Vol C Tables 4.2.6.8 and 6.1.1.4'
O O 0.0492 0.0322 'International Tables Vol C Tables 4.2.6.8 and 6.1.1.4'

loop_
_geom_angle_atom_site_label_1
_geom_angle_atom_site_label_2
_geom_angle_atom_site_label_3
_geom_angle
C6A C7A C8A 115.5(3)
C6A C7A C13A 120.3(3)
C8A C7A C13A 124.2(3)
C9A C8A C7A 121.6(3)
C9A C8A H8A 119.2
C7A C8A H8A 119.2
C10A C9A C8A 120.3(3)
C10A C9A H9A 119.8
C8A C9A H9A 119.8
C9A C10A C11A 121.6(4)
C9A C10A H10A 119.2
C11A C10A H10A 119.2
C10A C11A C6A 119.0(3)
C10A C11A C14A 120.6(3)
C6A C11A C14A 120.5(2)
O2A C6A C7A 121.3(2)
O2A C6A C11A 116.64(19)
C7A C6A C11A 121.9(2)
C7A C13A H13A 109.5
C7A C13A H13B 109.5
H13A C13A H13B 109.5
C7A C13A H13C 109.5
H13A C13A H13C 109.5
H13B C13A H13C 109.5
C11A C14A H14A 109.5
C11A C14A H14B 109.5
H14A C14A H14B 109.5
C11A C14A H14C 109.5
H14A C14A H14C 109.5
H14B C14A H14C 109.5
C6A O2A C5A 115.72(17)
O2A C5A C4A 108.43(19)
O2A C5A H5AA 110
C4A C5A H5AA 110
O2A C5A H5AB 110
C4A C5A H5AB 110
H5AA C5A H5AB 108.4
N1A C4A C5A 110.76(17)
N1A C4A H4AA 109.5
C5A C4A H4AA 109.5
N1A C4A H4AB 109.5
C5A C4A H4AB 109.5
H4AA C4A H4AB 108.1
C4A N1A C2A 115.35(16)
C4A N1A HNAA 106.3(17)
C2A N1A HNAA 107.8(17)
C4A N1A HNAB 108.4(16)
C2A N1A HNAB 109.8(16)
HNAA N1A HNAB 109(2)
N1A C2A C1A 112.12(16)
N1A C2A C3A 108.34(16)
C1A C2A C3A 110.28(17)
N1A C2A H2A 108.7
C1A C2A H2A 108.7
C3A C2A H2A 108.7
C2A C3A H3AA 109.5
C2A C3A H3AB 109.5
H3AA C3A H3AB 109.5
C2A C3A H3AC 109.5
H3AA C3A H3AC 109.5
H3AB C3A H3AC 109.5
O1A C1A C2A 114.64(17)
O1A C1A H1AB 108.6
C2A C1A H1AB 108.6
O1A C1A H1AA 108.6
C2A C1A H1AA 108.6
H1AB C1A H1AA 107.6
C1A O1A H1A 109(2)
C10C C11C C6C 118.6(2)
C10C C11C C14C 120.8(3)
C6C C11C C14C 120.6(3)
C9C C10C C11C 121.4(3)
C9C C10C H10C 119.3
C11C C10C H10C 119.3
C10C C9C C8C 119.9(3)
C10C C9C H9C 120.1
C8C C9C H9C 120.1
C9C C8C C7C 121.3(3)
C9C C8C H8C 119.3
C7C C8C H8C 119.3
C6C C7C C8C 116.8(2)
C6C C7C C13C 121.5(2)
C8C C7C C13C 121.7(2)
O2C C6C C11C 118.1(2)
O2C C6C C7C 119.99(19)
C11C C6C C7C 121.9(2)
C11C C14C H14G 109.5
C11C C14C H14H 109.5
H14G C14C H14H 109.5
C11C C14C H14I 109.5
H14G C14C H14I 109.5
H14H C14C H14I 109.5
C7C C13C H13G 109.5
C7C C13C H13I 109.5
H13G C13C H13I 109.5
C7C C13C H13H 109.5
H13G C13C H13H 109.5
H13I C13C H13H 109.5
C6C O2C C5C 114.53(16)
O2C C5C C4C 109.37(19)
O2C C5C H5CA 109.8
C4C C5C H5CA 109.8
O2C C5C H5CB 109.8
C4C C5C H5CB 109.8
H5CA C5C H5CB 108.2
N1C C4C C5C 111.32(18)
N1C C4C H4CA 109.4
C5C C4C H4CA 109.4
N1C C4C H4CB 109.4
C5C C4C H4CB 109.4
H4CA C4C H4CB 108
C4C N1C C2C 114.92(15)
C4C N1C HNCA 108.1(17)
C2C N1C HNCA 107.7(17)
C4C N1C HNCB 108.5(15)
C2C N1C HNCB 111.3(15)
HNCA N1C HNCB 106(2)
N1C C2C C3C 108.56(15)
N1C C2C C1C 112.22(15)
C3C C2C C1C 110.74(16)
N1C C2C H2C 108.4
C3C C2C H2C 108.4
C1C C2C H2C 108.4
C2C C3C H3CA 109.5
C2C C3C H3CB 109.5
H3CA C3C H3CB 109.5
C2C C3C H3CC 109.5
H3CA C3C H3CC 109.5
H3CB C3C H3CC 109.5
O1C C1C C2C 114.55(16)
O1C C1C H1CA 108.6
C2C C1C H1CA 108.6
O1C C1C H1CB 108.6
C2C C1C H1CB 108.6
H1CA C1C H1CB 107.6
C1C O1C H1C 111(2)
C6B C11B C10B 117.78(19)
C6B C11B C14B 121.53(19)
C10B C11B C14B 120.7(2)
C9B C10B C11B 121.3(2)
C9B C10B H10B 119.4
C11B C10B H10B 119.4
C10B C9B C8B 119.6(2)
C10B C9B H9B 120.2
C8B C9B H9B 120.2
C7B C8B C9B 120.9(2)
C7B C8B H8B 119.6
C9B C8B H8B 119.6
C8B C7B C6B 117.95(19)
C8B C7B C13B 121.92(19)
C6B C7B C13B 120.13(18)
C11B C6B O2B 120.76(17)
C11B C6B C7B 122.49(18)
O2B C6B C7B 116.66(17)
C11B C14B H14F 109.5
C11B C14B H14D 109.5
H14F C14B H14D 109.5
C11B C14B H14E 109.5
H14F C14B H14E 109.5
H14D C14B H14E 109.5
C7B C13B H13D 109.5
C7B C13B H13F 109.5
H13D C13B H13F 109.5
C7B C13B H13E 109.5
H13D C13B H13E 109.5
H13F C13B H13E 109.5
C6B O2B C5B 114.49(14)
O2B C5B C4B 109.35(17)
O2B C5B H5BA 109.8
C4B C5B H5BA 109.8
O2B C5B H5BB 109.8
C4B C5B H5BB 109.8
H5BA C5B H5BB 108.3
N1B C4B C5B 110.66(16)
N1B C4B H4BA 109.5
C5B C4B H4BA 109.5
N1B C4B H4BB 109.5
C5B C4B H4BB 109.5
H4BA C4B H4BB 108.1
C4B N1B C2B 113.87(15)
C4B N1B HNBA 109.0(15)
C2B N1B HNBA 111.7(15)
C4B N1B HNBB 108.4(16)
C2B N1B HNBB 106.9(16)
HNBA N1B HNBB 107(2)
N1B C2B C3B 111.15(16)
N1B C2B C1B 109.01(15)
C3B C2B C1B 112.86(17)
N1B C2B H2B 107.9
C3B C2B H2B 107.9
C1B C2B H2B 107.9
C2B C3B H3BA 109.5
C2B C3B H3BB 109.5
H3BA C3B H3BB 109.5
C2B C3B H3BC 109.5
H3BA C3B H3BC 109.5
H3BB C3B H3BC 109.5
O1B C1B C2B 114.47(16)
O1B C1B H1BA 108.6
C2B C1B H1BA 108.6
O1B C1B H1BB 108.6
C2B C1B H1BB 108.6
H1BA C1B H1BB 107.6
C1B O1B H1B 105.2(19)
C6D C7D C8D 117.5(2)
C6D C7D C13D 121.1(2)
C8D C7D C13D 121.3(2)
C9D C8D C7D 121.1(2)
C9D C8D H8D 119.4
C7D C8D H8D 119.4
C8D C9D C10D 120.3(2)
C8D C9D H9D 119.9
C10D C9D H9D 119.9
C9D C10D C11D 120.7(2)
C9D C10D H10D 119.7
C11D C10D H10D 119.7
C6D C11D C10D 117.9(2)
C6D C11D C14D 121.60(18)
C10D C11D C14D 120.46(19)
C11D C6D C7D 122.44(19)
C11D C6D O2D 119.65(18)
C7D C6D O2D 117.85(18)
C7D C13D H13L 109.5
C7D C13D H13J 109.5
H13L C13D H13J 109.5
C7D C13D H13K 109.5
H13L C13D H13K 109.5
H13J C13D H13K 109.5
C11D C14D H14J 109.5
C11D C14D H14K 109.5
H14J C14D H14K 109.5
C11D C14D H14L 109.5
H14J C14D H14L 109.5
H14K C14D H14L 109.5
C6D O2D C5D 113.54(14)
O2D C5D C4D 107.85(15)
O2D C5D H5DA 110.1
C4D C5D H5DA 110.1
O2D C5D H5DB 110.1
C4D C5D H5DB 110.1
H5DA C5D H5DB 108.4
N1D C4D C5D 110.89(14)
N1D C4D H4DA 109.5
C5D C4D H4DA 109.5
N1D C4D H4DB 109.5
C5D C4D H4DB 109.5
H4DA C4D H4DB 108.1
C4D N1D C2D 114.25(14)
C4D N1D HNDA 111.4(14)
C2D N1D HNDA 108.0(14)
C4D N1D HNDB 107.0(16)
C2D N1D HNDB 108.4(15)
HNDA N1D HNDB 108(2)
N1D C2D C1D 109.35(15)
N1D C2D C3D 111.31(15)
C1D C2D C3D 112.79(16)
N1D C2D H2D 107.7
C1D C2D H2D 107.7
C3D C2D H2D 107.7
C2D C3D H3DA 109.5
C2D C3D H3DB 109.5
H3DA C3D H3DB 109.5
C2D C3D H3DC 109.5
H3DA C3D H3DC 109.5
H3DB C3D H3DC 109.5
O1D C1D C2D 114.74(16)
O1D C1D H1DA 108.6
C2D C1D H1DA 108.6
O1D C1D H1DB 108.6
C2D C1D H1DB 108.6
H1DA C1D H1DB 107.6
C1D O1D H1D 108(2)
O5A C18A O6A 123.28(16)
O5A C18A C17A 119.16(16)
O6A C18A C17A 117.54(16)
C16A C17A C18A 115.06(14)
C16A C17A H17A 108.5
C18A C17A H17A 108.5
C16A C17A H17C 108.5
C18A C17A H17C 108.5
H17A C17A H17C 107.5
C17A C16A C15A 115.63(15)
C17A C16A H16A 108.4
C15A C16A H16A 108.4
C17A C16A H16C 108.4
C15A C16A H16C 108.4
H16A C16A H16C 107.4
O3A C15A O4A 122.67(17)
O3A C15A C16A 117.61(17)
O4A C15A C16A 119.72(16)
O4B C15B O3B 123.44(16)
O4B C15B C16B 120.32(16)
O3B C15B C16B 116.24(15)
C17B C16B C15B 114.64(16)
C17B C16B H16B 108.6
C15B C16B H16B 108.6
C17B C16B H16D 108.6
C15B C16B H16D 108.6
H16B C16B H16D 107.6
C16B C17B C18B 118.98(18)
C16B C17B H17D 107.6
C18B C17B H17D 107.6
C16B C17B H17B 107.6
C18B C17B H17B 107.6
H17D C17B H17B 107
O5B C18B O6B 122.73(17)
O5B C18B C17B 117.12(17)
O6B C18B C17B 120.15(17)

loop_
_geom_bond_atom_site_label_1
_geom_bond_atom_site_label_2
_geom_bond_distance
C7A C6A 1.389(3)
C7A C8A 1.437(6)
C7A C13A 1.508(6)
C8A C9A 1.369(7)
C8A H8A 0.95
C9A C10A 1.330(7)
C9A H9A 0.95
C10A C11A 1.381(4)
C10A H10A 0.95
C11A C6A 1.391(3)
C11A C14A 1.490(4)
C6A O2A 1.384(3)
C13A H13A 0.98
C13A H13B 0.98
C13A H13C 0.98
C14A H14A 0.98
C14A H14B 0.98
C14A H14C 0.98
O2A C5A 1.430(3)
C5A C4A 1.505(3)
C5A H5AA 0.99
C5A H5AB 0.99
C4A N1A 1.500(2)
C4A H4AA 0.99
C4A H4AB 0.99
N1A C2A 1.504(3)
N1A HNAA 0.89(3)
N1A HNAB 0.91(3)
C2A C1A 1.522(3)
C2A C3A 1.522(3)
C2A H2A 1
C3A H3AA 0.98
C3A H3AB 0.98
C3A H3AC 0.98
C1A O1A 1.414(2)
C1A H1AB 0.99
C1A H1AA 0.99
O1A H1A 0.81(3)
C11C C10C 1.373(4)
C11C C6C 1.389(3)
C11C C14C 1.501(4)
C10C C9C 1.356(5)
C10C H10C 0.95
C9C C8C 1.375(5)
C9C H9C 0.95
C8C C7C 1.404(4)
C8C H8C 0.95
C7C C6C 1.390(3)
C7C C13C 1.502(4)
C6C O2C 1.388(2)
C14C H14G 0.98
C14C H14H 0.98
C14C H14I 0.98
C13C H13G 0.98
C13C H13I 0.98
C13C H13H 0.98
O2C C5C 1.435(3)
C5C C4C 1.507(3)
C5C H5CA 0.99
C5C H5CB 0.99
C4C N1C 1.495(2)
C4C H4CA 0.99
C4C H4CB 0.99
N1C C2C 1.504(2)
N1C HNCA 0.87(3)
N1C HNCB 0.92(3)
C2C C3C 1.517(3)
C2C C1C 1.519(2)
C2C H2C 1
C3C H3CA 0.98
C3C H3CB 0.98
C3C H3CC 0.98
C1C O1C 1.411(2)
C1C H1CA 0.99
C1C H1CB 0.99
O1C H1C 0.85(4)
C11B C6B 1.389(3)
C11B C10B 1.394(3)
C11B C14B 1.513(3)
C10B C9B 1.377(3)
C10B H10B 0.95
C9B C8B 1.399(3)
C9B H9B 0.95
C8B C7B 1.384(3)
C8B H8B 0.95
C7B C6B 1.396(3)
C7B C13B 1.503(3)
C6B O2B 1.391(2)
C14B H14F 0.98
C14B H14D 0.98
C14B H14E 0.98
C13B H13D 0.98
C13B H13F 0.98
C13B H13E 0.98
O2B C5B 1.437(2)
C5B C4B 1.504(3)
C5B H5BA 0.99
C5B H5BB 0.99
C4B N1B 1.494(2)
C4B H4BA 0.99
C4B H4BB 0.99
N1B C2B 1.506(2)
N1B HNBA 0.86(3)
N1B HNBB 0.89(3)
C2B C3B 1.516(3)
C2B C1B 1.521(3)
C2B H2B 1
C3B H3BA 0.98
C3B H3BB 0.98
C3B H3BC 0.98
C1B O1B 1.414(3)
C1B H1BA 0.99
C1B H1BB 0.99
O1B H1B 0.87(3)
C7D C6D 1.392(3)
C7D C8D 1.397(3)
C7D C13D 1.501(3)
C8D C9D 1.377(4)
C8D H8D 0.95
C9D C10D 1.377(4)
C9D H9D 0.95
C10D C11D 1.398(3)
C10D H10D 0.95
C11D C6D 1.390(3)
C11D C14D 1.504(3)
C6D O2D 1.394(2)
C13D H13L 0.98
C13D H13J 0.98
C13D H13K 0.98
C14D H14J 0.98
C14D H14K 0.98
C14D H14L 0.98
O2D C5D 1.432(2)
C5D C4D 1.512(3)
C5D H5DA 0.99
C5D H5DB 0.99
C4D N1D 1.495(2)
C4D H4DA 0.99
C4D H4DB 0.99
N1D C2D 1.511(2)
N1D HNDA 0.90(3)
N1D HNDB 0.91(3)
C2D C1D 1.521(3)
C2D C3D 1.522(2)
C2D H2D 1
C3D H3DA 0.98
C3D H3DB 0.98
C3D H3DC 0.98
C1D O1D 1.420(2)
C1D H1DA 0.99
C1D H1DB 0.99
O1D H1D 0.84(3)
C18A O5A 1.253(2)
C18A O6A 1.266(2)
C18A C17A 1.521(2)
C17A C16A 1.520(2)
C17A H17A 0.99
C17A H17C 0.99
C16A C15A 1.522(2)
C16A H16A 0.99
C16A H16C 0.99
C15A O3A 1.256(2)
C15A O4A 1.263(2)
C15B O4B 1.230(2)
C15B O3B 1.292(2)
C15B C16B 1.524(2)
C16B C17B 1.493(3)
C16B H16B 0.99
C16B H16D 0.99
C17B C18B 1.514(3)
C17B H17D 0.99
C17B H17B 0.99
C18B O5B 1.254(2)
C18B O6B 1.260(2)

loop_
_geom_hbond_atom_site_label_D
_geom_hbond_atom_site_label_H
_geom_hbond_atom_site_label_A
_geom_hbond_site_symmetry_A
_geom_hbond_distance_DH
_geom_hbond_distance_HA
_geom_hbond_distance_DA
_geom_hbond_angle_DHA
C4B H4BA O4B . 0.99 2.34 3.285(2) 159
C3B H3BC O1C . 0.98 2.64 3.303(3) 125
C1B H1BA O5A . 0.99 2.66 3.451(2) 138
C5D H5DB O1B 1_545 0.99 2.59 3.568(2) 170
C4D H4DA O5A 1_545 0.99 2.41 3.340(2) 155
C4D H4DB O1A 1_545 0.99 2.49 3.479(2) 174
C2D H2D O5A 1_545 1 2.56 3.405(2) 142
C1D H1DA O4B . 0.99 2.49 3.342(2) 144
C16B H16D O1C 1_545 0.99 2.41 3.281(2) 147
N1A HNAA O4A 2_656 0.89(3) 2.00(3) 2.873(2) 168(2)
N1A HNAA O3A 2_656 0.89(3) 2.39(3) 3.035(2) 130(2)
N1A HNAB O3A . 0.91(3) 1.85(3) 2.744(2) 165(2)
O1A H1A O4A 1_565 0.81(3) 1.98(3) 2.784(2) 170(3)
N1C HNCA O5B 2_557 0.87(3) 2.38(3) 2.977(2) 126(2)
N1C HNCA O6B 2_557 0.87(3) 2.02(3) 2.891(2) 174(3)
N1C HNCB O5B . 0.92(3) 1.85(3) 2.743(2) 163(2)
O1C H1C O6B 1_565 0.85(4) 1.90(4) 2.741(2) 166(3)
N1B HNBA O3B 1_565 0.86(3) 2.04(3) 2.855(2) 158(2)
N1B HNBB O5A . 0.89(3) 1.87(3) 2.765(2) 174(2)
N1B HNBB O6A . 0.89(3) 2.49(3) 3.090(2) 125(2)
O1B H1B O3B 1_565 0.87(3) 1.85(3) 2.720(2) 174(3)
O1D H1D O6A . 0.84(3) 1.92(3) 2.754(2) 171(3)
N1D HNDA O6A . 0.90(3) 1.93(3) 2.819(2) 170(2)
N1D HNDB O3B . 0.91(3) 1.90(3) 2.793(2) 166(2)
N1D HNDB O4B . 0.91(3) 2.55(3) 3.214(2) 130(2)

loop_
_geom_torsion_atom_site_label_1
_geom_torsion_atom_site_label_2
_geom_torsion_atom_site_label_3
_geom_torsion_atom_site_label_4
_geom_torsion
C6A C7A C8A C9A 1.9(4)
C13A C7A C8A C9A -177.6(3)
C7A C8A C9A C10A -2.5(5)
C8A C9A C10A C11A 0.8(5)
C9A C10A C11A C6A 1.2(4)
C9A C10A C11A C14A -178.8(3)
C8A C7A C6A O2A -175.8(2)
C13A C7A C6A O2A 3.8(4)
C8A C7A C6A C11A 0.1(4)
C13A C7A C6A C11A 179.7(3)
C10A C11A C6A O2A 174.4(2)
C14A C11A C6A O2A -5.6(4)
C10A C11A C6A C7A -1.6(4)
C14A C11A C6A C7A 178.3(3)
C7A C6A O2A C5A -77.8(3)
C11A C6A O2A C5A 106.1(2)
C6A O2A C5A C4A -150.95(18)
O2A C5A C4A N1A -55.8(2)
C5A C4A N1A C2A -154.41(17)
C4A N1A C2A C1A -66.2(2)
C4A N1A C2A C3A 171.83(16)
N1A C2A C1A O1A 67.5(2)
C3A C2A C1A O1A -171.64(17)
C6C C11C C10C C9C 1.1(4)
C14C C11C C10C C9C -178.8(3)
C11C C10C C9C C8C -2.0(4)
C10C C9C C8C C7C 1.2(4)
C9C C8C C7C C6C 0.4(4)
C9C C8C C7C C13C -179.6(3)
C10C C11C C6C O2C 178.3(2)
C14C C11C C6C O2C -1.7(4)
C10C C11C C6C C7C 0.6(3)
C14C C11C C6C C7C -179.5(3)
C8C C7C C6C O2C -179.0(2)
C13C C7C C6C O2C 1.0(3)
C8C C7C C6C C11C -1.3(3)
C13C C7C C6C C11C 178.7(2)
C11C C6C O2C C5C 101.6(3)
C7C C6C O2C C5C -80.5(3)
C6C O2C C5C C4C -137.30(19)
O2C C5C C4C N1C -60.9(3)
C5C C4C N1C C2C -158.34(17)
C4C N1C C2C C3C 169.62(16)
C4C N1C C2C C1C -67.6(2)
N1C C2C C1C O1C 68.8(2)
C3C C2C C1C O1C -169.74(17)
C6B C11B C10B C9B -0.7(3)
C14B C11B C10B C9B 178.0(2)
C11B C10B C9B C8B -0.6(4)
C10B C9B C8B C7B 1.2(4)
C9B C8B C7B C6B -0.5(3)
C9B C8B C7B C13B -180.0(2)
C10B C11B C6B O2B 177.87(18)
C14B C11B C6B O2B -0.8(3)
C10B C11B C6B C7B 1.4(3)
C14B C11B C6B C7B -177.2(2)
C8B C7B C6B C11B -0.8(3)
C13B C7B C6B C11B 178.6(2)
C8B C7B C6B O2B -177.39(19)
C13B C7B C6B O2B 2.0(3)
C11B C6B O2B C5B 70.7(2)
C7B C6B O2B C5B -112.7(2)
C6B O2B C5B C4B 135.04(17)
O2B C5B C4B N1B 61.3(2)
C5B C4B N1B C2B 156.31(16)
C4B N1B C2B C3B 59.1(2)
C4B N1B C2B C1B -175.84(15)
N1B C2B C1B O1B -75.3(2)
C3B C2B C1B O1B 48.7(2)
C6D C7D C8D C9D -0.4(4)
C13D C7D C8D C9D 178.9(2)
C7D C8D C9D C10D -0.7(4)
C8D C9D C10D C11D 0.8(4)
C9D C10D C11D C6D 0.3(3)
C9D C10D C11D C14D -179.7(2)
C10D C11D C6D C7D -1.4(3)
C14D C11D C6D C7D 178.5(2)
C10D C11D C6D O2D 175.64(18)
C14D C11D C6D O2D -4.4(3)
C8D C7D C6D C11D 1.5(3)
C13D C7D C6D C11D -177.8(2)
C8D C7D C6D O2D -175.63(19)
C13D C7D C6D O2D 5.1(3)
C11D C6D O2D C5D 88.7(2)
C7D C6D O2D C5D -94.1(2)
C6D O2D C5D C4D 169.06(15)
O2D C5D C4D N1D 54.45(19)
C5D C4D N1D C2D 163.04(15)
C4D N1D C2D C1D 177.79(15)
C4D N1D C2D C3D 52.5(2)
N1D C2D C1D O1D -74.71(19)
C3D C2D C1D O1D 49.7(2)
O5A C18A C17A C16A 15.6(3)
O6A C18A C17A C16A -165.85(16)
C18A C17A C16A C15A -179.60(16)
C17A C16A C15A O3A 173.88(17)
C17A C16A C15A O4A -6.5(3)
O4B C15B C16B C17B 0.6(3)
O3B C15B C16B C17B -179.65(19)
C15B C16B C17B C18B -166.39(19)
C16B C17B C18B O5B -168.9(2)
C16B C17B C18B O6B 12.0(3)

_cod_database_fobs_code 2021169
